data_4035904
loop_
_publ_author_name
'Hewage, Nisansala'
'Daddario, Pedro'
'Lau, Kimberly S. F.'
'Guberman-Pfeffer, Matthew J'
'Gasc\'on, Jos\'e A'
'Zeller, Matthias'
'Lee, Christal O.'
'Khalil, Gamal E.'
'Gouterman, Martin'
'Br\"uckner, Christian'

_publ_section_title
;
 Bacterio- and Isobacteriodilactones by Stepwise or Direct Oxidations of
 meso-Tetrakis(pentafluorophenyl)porphyrin.
;
_journal_issue 1
_journal_name_full 'The Journal of organic chemistry'
_journal_page_first 239
_journal_page_last 256
_journal_paper_doi 10.1021/acs.joc.8b02628
_journal_volume 84
_journal_year 2019
_chemical_formula_moiety 'C66 H34 F20 N8 O9 Os2 Zn, 3(C H Cl3), 0.37(H2 O)'
_chemical_formula_sum 'C69 H37.75 Cl9 F20 N8 O9.38 Os2 Zn'
_chemical_formula_weight 2273.64
_space_group_crystal_system triclinic
_space_group_IT_number 2
_space_group_name_Hall '-P 1'
_space_group_name_H-M_alt 'P -1'
_atom_sites_solution_hydrogens mixed
_atom_sites_solution_primary direct
_atom_sites_solution_secondary difmap
_audit_creation_method SHELXL-2014/7
_cell_angle_alpha 90.035(4)
_cell_angle_beta 95.751(4)
_cell_angle_gamma 104.451(4)
_cell_formula_units_Z 2
_cell_length_a 10.010(3)
_cell_length_b 17.046(3)
_cell_length_c 23.122(4)
_cell_measurement_reflns_used 6627
_cell_measurement_temperature 100(2)
_cell_measurement_theta_max 30.586
_cell_measurement_theta_min 2.676
_cell_volume 3799.9(15)
_computing_cell_refinement 'SAINT+ 6.45 (Bruker, 2003)'
_computing_data_collection 'SMART 5.630 (Bruker, 1997-2002)'
_computing_data_reduction 'SAINT+ 6.45'
_computing_structure_refinement
;  
SHELXL-2014/7 (Sheldrick, 2014), 
SHELXLE Rev740 (H\"ubschle et al., 2011)
;
_computing_structure_solution 'SHELXS-97 (Sheldrick, 2008)'
_diffrn_ambient_temperature 100(2)
_diffrn_measured_fraction_theta_full 0.998
_diffrn_measured_fraction_theta_max 0.997
_diffrn_measurement_device_type 'CCD area detector'
_diffrn_measurement_method 'phi and omega scans'
_diffrn_radiation_monochromator graphite
_diffrn_radiation_type MoK\a
_diffrn_radiation_wavelength 0.71073
_diffrn_reflns_av_R_equivalents 0.0285
_diffrn_reflns_av_unetI/netI 0.0739
_diffrn_reflns_Laue_measured_fraction_full 0.998
_diffrn_reflns_Laue_measured_fraction_max 0.997
_diffrn_reflns_limit_h_max 13
_diffrn_reflns_limit_h_min -13
_diffrn_reflns_limit_k_max 22
_diffrn_reflns_limit_k_min -22
_diffrn_reflns_limit_l_max 30
_diffrn_reflns_limit_l_min 0
_diffrn_reflns_number 37268
_diffrn_reflns_point_group_measured_fraction_full 0.998
_diffrn_reflns_point_group_measured_fraction_max 0.997
_diffrn_reflns_theta_full 25.242
_diffrn_reflns_theta_max 28.282
_diffrn_reflns_theta_min 1.500
_diffrn_source 'fine-focus sealed tube'
_exptl_absorpt_coefficient_mu 4.077
_exptl_absorpt_correction_T_max 0.500
_exptl_absorpt_correction_T_min 0.272
_exptl_absorpt_correction_type multi-scan
_exptl_absorpt_process_details 'TWINABS in SAINT+ (Bruker, 2003)'
_exptl_crystal_colour purple
_exptl_crystal_density_diffrn 1.987
_exptl_crystal_description plate
_exptl_crystal_F_000 2195.4
_exptl_crystal_size_max 0.340
_exptl_crystal_size_mid 0.170
_exptl_crystal_size_min 0.170
_refine_diff_density_max 5.021
_refine_diff_density_min -2.626
_refine_diff_density_rms 0.240
_refine_ls_extinction_method none
_refine_ls_goodness_of_fit_ref 1.057
_refine_ls_hydrogen_treatment mixed
_refine_ls_matrix_type full
_refine_ls_number_parameters 1121
_refine_ls_number_reflns 37268
_refine_ls_number_restraints 118
_refine_ls_restrained_S_all 1.059
_refine_ls_R_factor_all 0.0887
_refine_ls_R_factor_gt 0.0659
_refine_ls_shift/su_max 0.001
_refine_ls_shift/su_mean 0.000
_refine_ls_structure_factor_coef Fsqd
_refine_ls_weighting_details 'w=1/[\s^2^(Fo^2^)+(0.0734P)^2^+24.8166P] where P=(Fo^2^+2Fc^2^)/3'
_refine_ls_weighting_scheme calc
_refine_ls_wR_factor_gt 0.1603
_refine_ls_wR_factor_ref 0.1691
_reflns_Friedel_coverage 0.000
_reflns_number_gt 28000
_reflns_number_total 37268
_reflns_threshold_expression 'I > 2\s(I)'
_cod_data_source_file jo8b02628_si_007.cif
_cod_data_source_block 06mz024m
_cod_original_cell_volume 3799.9(14)
_cod_database_code 4035904
_shelx_shelxl_version_number 2014/7
_shelx_space_group_comment
;
The symmetry employed for this shelxl refinement is uniquely defined
by the following loop, which should always be used as a source of
symmetry information in preference to the above space-group names.
They are only intended as comments.
;
_shelx_estimated_absorpt_t_min 0.338
_shelx_estimated_absorpt_t_max 0.544

loop_
_space_group_symop_operation_xyz
'x, y, z'
'-x, -y, -z'

loop_
_atom_site_label
_atom_site_type_symbol
_atom_site_fract_x
_atom_site_fract_y
_atom_site_fract_z
_atom_site_U_iso_or_equiv
_atom_site_adp_type
_atom_site_occupancy
_atom_site_site_symmetry_order
_atom_site_calc_flag
_atom_site_refinement_flags_posn
_atom_site_refinement_flags_adp
_atom_site_refinement_flags_occupancy
_atom_site_disorder_assembly
_atom_site_disorder_group
C1 C 0.2565(11) 0.2017(6) 0.8270(4) 0.022(2) Uani 1 1 d . . . . .
C2 C 0.1657(10) 0.1862(6) 0.7744(4) 0.023(2) Uani 1 1 d . . . . .
C3 C 0.0697(11) 0.1109(6) 0.7582(5) 0.027(2) Uani 1 1 d . . . . .
H3 H 0.0487 0.0643 0.7814 0.033 Uiso 1 1 calc R U . . .
C4 C 0.0145(11) 0.1183(6) 0.7037(5) 0.027(2) Uani 1 1 d . . . . .
H4 H -0.0550 0.0778 0.6819 0.033 Uiso 1 1 calc R U . . .
C5 C 0.0771(9) 0.1966(6) 0.6839(5) 0.024(2) Uani 1 1 d . U . . .
C6 C 0.0551(10) 0.2288(6) 0.6299(4) 0.023(2) Uani 1 1 d . . . . .
C7 C 0.1166(10) 0.3054(6) 0.6101(4) 0.023(2) Uani 1 1 d . . . . .
C8 C 0.0925(11) 0.3360(6) 0.5536(4) 0.027(2) Uani 1 1 d . . . . .
H8 H 0.0329 0.3073 0.5217 0.033 Uiso 1 1 calc R U . . .
C9 C 0.1709(11) 0.4141(6) 0.5537(4) 0.027(2) Uani 1 1 d . . . . .
H9 H 0.1761 0.4501 0.5222 0.032 Uiso 1 1 calc R U . . .
C10 C 0.2439(10) 0.4312(6) 0.6107(4) 0.021(2) Uani 1 1 d . . . . .
C11 C 0.3362(10) 0.5074(6) 0.6299(4) 0.023(2) Uani 1 1 d . . . . .
C12 C 0.4135(10) 0.5268(5) 0.6822(4) 0.0189(19) Uani 1 1 d . . . . .
C13 C 0.5153(10) 0.6084(5) 0.6970(4) 0.0202(19) Uani 1 1 d . . . . .
H13 H 0.5920 0.6157 0.6714 0.024 Uiso 1 1 calc R U . . .
C14 C 0.5737(10) 0.5983(5) 0.7595(4) 0.0201(19) Uani 1 1 d . . . . .
H14 H 0.6771 0.6091 0.7627 0.024 Uiso 1 1 calc R U . . .
C15 C 0.5079(10) 0.5097(5) 0.7719(4) 0.0194(19) Uani 1 1 d . . . . .
C16 C 0.5406(10) 0.4768(5) 0.8245(4) 0.0175(18) Uani 1 1 d . . . . .
C17 C 0.4851(9) 0.3978(5) 0.8427(4) 0.0167(18) Uani 1 1 d . . . . .
C18 C 0.5450(10) 0.3663(5) 0.8976(4) 0.0167(18) Uani 1 1 d . . . . .
H18 H 0.5285 0.3958 0.9325 0.020 Uiso 1 1 calc R U . . .
C19 C 0.4623(9) 0.2781(5) 0.8964(4) 0.0162(18) Uani 1 1 d . . . . .
H19 H 0.4142 0.2664 0.9325 0.019 Uiso 1 1 calc R U . . .
C20 C 0.3567(9) 0.2717(5) 0.8438(4) 0.0179(18) Uani 1 1 d . . . . .
C21 C 0.2480(9) 0.1331(5) 0.8686(4) 0.0176(18) Uani 1 1 d . . . . .
C22 C 0.3161(12) 0.0729(6) 0.8600(5) 0.030(2) Uani 1 1 d . . . . .
C23 C 0.3168(14) 0.0105(7) 0.8984(5) 0.037(3) Uani 1 1 d . . . . .
C24 C 0.2433(15) 0.0091(7) 0.9473(5) 0.043(3) Uani 1 1 d . . . . .
C25 C 0.1757(13) 0.0671(7) 0.9565(5) 0.038(3) Uani 1 1 d . . . . .
C26 C 0.1774(11) 0.1284(6) 0.9170(4) 0.026(2) Uani 1 1 d . . . . .
C27 C -0.0410(10) 0.1713(6) 0.5858(4) 0.022(2) Uani 1 1 d . . . . .
C28 C -0.1844(10) 0.1477(6) 0.5881(5) 0.025(2) Uani 1 1 d . . . . .
C29 C -0.2712(11) 0.0943(6) 0.5480(5) 0.027(2) Uani 1 1 d . . . . .
C30 C -0.2180(12) 0.0639(6) 0.5027(5) 0.029(2) Uani 1 1 d . . . . .
C31 C -0.0780(12) 0.0855(7) 0.4983(4) 0.028(2) Uani 1 1 d . . . . .
C32 C 0.0086(11) 0.1390(6) 0.5395(4) 0.026(2) Uani 1 1 d . . . . .
C33 C 0.3530(10) 0.5723(5) 0.5853(4) 0.0204(19) Uani 1 1 d . . . . .
C34 C 0.2657(12) 0.6241(6) 0.5793(5) 0.028(2) Uani 1 1 d . . . . .
C35 C 0.2838(12) 0.6856(6) 0.5398(5) 0.029(2) Uani 1 1 d . . . . .
C36 C 0.3868(13) 0.6955(6) 0.5041(4) 0.030(2) Uani 1 1 d . . . . .
C37 C 0.4756(12) 0.6451(6) 0.5074(5) 0.029(2) Uani 1 1 d . . . . .
C38 C 0.4571(11) 0.5846(6) 0.5489(4) 0.023(2) Uani 1 1 d . . . . .
C39 C 0.6472(9) 0.5303(5) 0.8669(4) 0.0171(18) Uani 1 1 d . . . . .
C40 C 0.7881(10) 0.5462(6) 0.8612(4) 0.021(2) Uani 1 1 d . . . . .
C41 C 0.8887(11) 0.5958(6) 0.8998(4) 0.026(2) Uani 1 1 d . . . . .
C42 C 0.8443(11) 0.6300(6) 0.9459(4) 0.026(2) Uani 1 1 d . . . . .
C43 C 0.7071(12) 0.6160(6) 0.9540(4) 0.027(2) Uani 1 1 d . . . . .
C44 C 0.6107(11) 0.5667(6) 0.9151(4) 0.023(2) Uani 1 1 d . . . . .
C45 C 0.2139(12) 0.7820(7) 0.6858(5) 0.031(2) Uani 1 1 d . . . . .
H45 H 0.1780 0.7255 0.6782 0.038 Uiso 1 1 calc R U . . .
C46 C 0.1510(12) 0.8364(8) 0.6562(5) 0.035(3) Uani 1 1 d . . . . .
H46 H 0.0730 0.8169 0.6284 0.042 Uiso 1 1 calc R U . . .
C47 C 0.2001(13) 0.9167(7) 0.6668(5) 0.035(3) Uani 1 1 d . . . . .
H47 H 0.1565 0.9538 0.6468 0.042 Uiso 1 1 calc R U . . .
C48 C 0.3136(12) 0.9444(7) 0.7067(5) 0.032(2) Uani 1 1 d . . . . .
H48 H 0.3501 1.0008 0.7146 0.038 Uiso 1 1 calc R U . . .
C49 C 0.3734(12) 0.8881(6) 0.7349(5) 0.028(2) Uani 1 1 d . . . . .
H49 H 0.4522 0.9074 0.7623 0.033 Uiso 1 1 calc R U . . .
C51 C 0.2912(12) 0.7496(7) 0.8762(5) 0.036(3) Uani 1 1 d . . . . .
H51 H 0.2082 0.7284 0.8514 0.044 Uiso 1 1 calc R U . . .
C52 C 0.2811(13) 0.7655(7) 0.9336(5) 0.038(3) Uani 1 1 d . . . . .
H52 H 0.1931 0.7561 0.9481 0.046 Uiso 1 1 calc R U . . .
C53 C 0.4025(13) 0.7959(7) 0.9700(5) 0.032(3) Uani 1 1 d . . . . .
H53 H 0.4002 0.8070 1.0101 0.039 Uiso 1 1 calc R U . . .
C54 C 0.5261(14) 0.8091(8) 0.9457(5) 0.043(3) Uani 1 1 d . . . . .
H54 H 0.6113 0.8303 0.9691 0.051 Uiso 1 1 calc R U . . .
C55 C 0.5266(12) 0.7923(7) 0.8894(5) 0.035(3) Uani 1 1 d . . . . .
H55 H 0.6136 0.8021 0.8740 0.041 Uiso 1 1 calc R U . . .
C56 C 0.9489(14) 0.3621(7) 0.7864(5) 0.038(3) Uani 1 1 d . . . . .
H56 H 0.8869 0.3315 0.7560 0.045 Uiso 1 1 calc R U . . .
C57 C 1.0641(13) 0.4229(8) 0.7730(6) 0.039(3) Uani 1 1 d . . . . .
H57 H 1.0779 0.4353 0.7337 0.047 Uiso 1 1 calc R U . . .
C58 C 1.1566(12) 0.4643(8) 0.8173(7) 0.048(4) Uani 1 1 d . . . . .
H58 H 1.2359 0.5046 0.8086 0.057 Uiso 1 1 calc R U . . .
C59 C 1.1343(13) 0.4472(8) 0.8734(6) 0.045(3) Uani 1 1 d . . . . .
H59 H 1.1975 0.4756 0.9044 0.054 Uiso 1 1 calc R U . . .
C60 C 1.0183(12) 0.3879(7) 0.8848(5) 0.036(3) Uani 1 1 d . . . . .
H60 H 1.0036 0.3757 0.9241 0.043 Uiso 1 1 calc R U . . .
C61 C 0.7813(11) 0.1061(7) 0.8762(5) 0.029(2) Uani 1 1 d . . . . .
H61 H 0.8079 0.1244 0.9155 0.035 Uiso 1 1 calc R U . . .
C62 C 0.7755(13) 0.0257(7) 0.8619(5) 0.036(3) Uani 1 1 d . . . . .
H62 H 0.8003 -0.0093 0.8907 0.043 Uiso 1 1 calc R U . . .
C63 C 0.7323(11) -0.0028(7) 0.8043(6) 0.034(3) Uani 1 1 d . . . . .
H63 H 0.7216 -0.0579 0.7934 0.040 Uiso 1 1 calc R U . . .
C64 C 0.7062(12) 0.0526(7) 0.7644(5) 0.032(2) Uani 1 1 d . . . . .
H64 H 0.6807 0.0364 0.7247 0.038 Uiso 1 1 calc R U . . .
C65 C 0.7169(12) 0.1321(7) 0.7818(5) 0.030(2) Uani 1 1 d . . . . .
H65 H 0.6992 0.1693 0.7533 0.036 Uiso 1 1 calc R U . . .
C66 C 0.0904(12) 0.1840(7) 0.1883(5) 0.032(2) Uani 1 1 d . . . . .
H66 H 0.1810 0.1767 0.2068 0.039 Uiso 1 1 calc R U . . .
Cl1 Cl -0.0434(4) 0.09955(18) 0.20420(15) 0.0482(8) Uani 1 1 d . . . . .
Cl2 Cl 0.0614(3) 0.27267(16) 0.21712(14) 0.0385(7) Uani 1 1 d . . . . .
Cl3 Cl 0.0948(4) 0.1868(2) 0.11205(14) 0.0445(7) Uani 1 1 d . . . . .
C67 C 0.3339(14) 0.1729(7) 0.3643(5) 0.039(3) Uani 1 1 d . . . . .
H67 H 0.3844 0.2088 0.3351 0.047 Uiso 1 1 calc R U . . .
Cl4 Cl 0.1959(4) 0.1004(2) 0.32704(14) 0.0481(8) Uani 1 1 d . . . . .
Cl5 Cl 0.2669(4) 0.2328(3) 0.41016(19) 0.0693(12) Uani 1 1 d . . . . .
Cl6 Cl 0.4507(5) 0.1265(3) 0.4035(2) 0.0742(13) Uani 1 1 d . . . . .
C68A C 0.815(3) 0.5101(16) 0.6356(14) 0.078(6) Uani 0.510(11) 1 d D U P A -1
H68A H 0.7663 0.5404 0.6070 0.094 Uiso 0.510(11) 1 calc R U P A -1
Cl7A Cl 0.6920(11) 0.4464(6) 0.6722(5) 0.045(3) Uani 0.510(11) 1 d D . P A -1
Cl8A Cl 0.9220(11) 0.5792(6) 0.6856(5) 0.090(4) Uani 0.510(11) 1 d D U P A -1
Cl9A Cl 0.9102(11) 0.4590(6) 0.5984(6) 0.045(2) Uani 0.510(11) 1 d D U P A -1
C68B C 0.864(4) 0.5107(11) 0.6497(15) 0.080(6) Uani 0.490(11) 1 d D U P A -2
H68B H 0.9409 0.5117 0.6809 0.096 Uiso 0.490(11) 1 calc R U P A -2
Cl7B Cl 0.709(2) 0.4531(11) 0.6706(11) 0.123(7) Uani 0.490(11) 1 d D U P A -2
Cl8B Cl 0.8517(8) 0.6091(4) 0.6349(4) 0.058(3) Uani 0.490(11) 1 d D U P A -2
Cl9B Cl 0.892(2) 0.4637(12) 0.5863(10) 0.121(7) Uani 0.490(11) 1 d D U P A -2
O9 O 0.4751(8) 0.3035(4) 0.7026(3) 0.0257(15) Uani 1 1 d D . . . .
H9A H 0.543(9) 0.295(8) 0.725(4) 0.039 Uiso 1 1 d D U . . .
C69 C 0.4775(13) 0.2517(7) 0.6535(5) 0.033(3) Uani 1 1 d . . . . .
H69A H 0.5743 0.2600 0.6442 0.039 Uiso 1 1 calc R U . . .
H69B H 0.4230 0.2674 0.6194 0.039 Uiso 1 1 calc R U . . .
C70 C 0.4194(11) 0.1636(7) 0.6646(5) 0.034(3) Uani 1 1 d . . . . .
H70A H 0.4742 0.1474 0.6979 0.051 Uiso 1 1 calc R U . . .
H70B H 0.4232 0.1311 0.6301 0.051 Uiso 1 1 calc R U . . .
H70C H 0.3228 0.1547 0.6731 0.051 Uiso 1 1 calc R U . . .
F1 F -0.2390(6) 0.1773(4) 0.6322(3) 0.0322(14) Uani 1 1 d . . . . .
F2 F -0.4096(6) 0.0734(4) 0.5528(3) 0.0386(16) Uani 1 1 d . . . . .
F3 F -0.3050(7) 0.0128(4) 0.4632(3) 0.0410(17) Uani 1 1 d . . . . .
F4 F -0.0274(7) 0.0555(4) 0.4552(3) 0.0363(15) Uani 1 1 d . . . . .
F5 F 0.1439(6) 0.1560(4) 0.5347(3) 0.0326(14) Uani 1 1 d . . . . .
F6 F 0.1125(7) 0.1856(4) 0.9285(3) 0.0387(16) Uani 1 1 d . . . . .
F7 F 0.1119(9) 0.0666(4) 1.0053(3) 0.051(2) Uani 1 1 d . . . . .
F8 F 0.3888(7) 0.0744(4) 0.8145(3) 0.0367(16) Uani 1 1 d . . . . .
F9 F 0.4763(6) 0.5538(4) 0.9240(3) 0.0326(15) Uani 1 1 d . . . . .
F10 F 0.6688(8) 0.6500(4) 0.9999(3) 0.0452(18) Uani 1 1 d . . . . .
F11 F 0.5486(7) 0.5381(4) 0.5535(3) 0.0323(14) Uani 1 1 d . . . . .
F12 F 0.3853(10) -0.0446(5) 0.8900(4) 0.063(2) Uani 1 1 d . . . . .
F13 F 0.9409(7) 0.6803(4) 0.9841(3) 0.0404(17) Uani 1 1 d . . . . .
F14 F 0.8310(6) 0.5139(4) 0.8158(3) 0.0291(13) Uani 1 1 d . . . . .
F15 F 0.1630(6) 0.6158(4) 0.6130(3) 0.0332(15) Uani 1 1 d . . . . .
F16 F 0.1990(7) 0.7372(4) 0.5368(3) 0.0362(15) Uani 1 1 d . . . . .
F17 F 1.0220(6) 0.6098(4) 0.8924(3) 0.0407(17) Uani 1 1 d . . . . .
F18 F 0.4049(8) 0.7557(4) 0.4657(3) 0.0399(17) Uani 1 1 d . . . . .
F19 F 0.5781(8) 0.6550(4) 0.4735(3) 0.0448(18) Uani 1 1 d . . . . .
F20 F 0.2444(11) -0.0500(5) 0.9862(3) 0.065(3) Uani 1 1 d . . . . .
N1 N 0.1680(8) 0.2388(4) 0.7296(3) 0.0202(17) Uani 1 1 d . . . . .
N2 N 0.2134(8) 0.3651(4) 0.6445(3) 0.0199(16) Uani 1 1 d . . . . .
N3 N 0.4145(8) 0.4736(5) 0.7277(3) 0.0177(16) Uani 1 1 d . . . . .
N4 N 0.3831(8) 0.3420(5) 0.8125(3) 0.0179(16) Uani 1 1 d . . . . .
N5 N 0.3265(9) 0.8086(5) 0.7257(4) 0.0237(18) Uani 1 1 d . . . . .
N6 N 0.4131(8) 0.7626(5) 0.8534(4) 0.0205(17) Uani 1 1 d . . . . .
N7 N 0.9257(9) 0.3470(5) 0.8425(4) 0.0252(18) Uani 1 1 d . . . . .
N8 N 0.7513(9) 0.1584(5) 0.8372(4) 0.0241(18) Uani 1 1 d . . . . .
O1 O 0.4566(7) 0.6771(4) 0.6915(3) 0.0210(14) Uani 1 1 d . . . . .
O2 O 0.5308(8) 0.6477(4) 0.8006(3) 0.0251(15) Uani 1 1 d . . . . .
O3 O 0.2628(8) 0.6637(4) 0.7693(3) 0.0258(16) Uani 1 1 d . . . . .
O4 O 0.5779(7) 0.8039(4) 0.7684(3) 0.0210(14) Uani 1 1 d . . . . .
O5 O 0.6893(7) 0.3740(4) 0.8959(3) 0.0204(14) Uani 1 1 d . . . . .
O6 O 0.5458(7) 0.2217(4) 0.8894(3) 0.0184(13) Uani 1 1 d . . . . .
O7 O 0.6680(7) 0.2850(4) 0.7928(3) 0.0250(15) Uani 1 1 d . . . . .
O8 O 0.8220(7) 0.2573(4) 0.9299(3) 0.0217(14) Uani 1 1 d . . . . .
Os1 Os 0.72677(4) 0.27535(2) 0.86642(2) 0.01902(10) Uani 1 1 d . . . . .
Os2 Os 0.43104(4) 0.72134(2) 0.76606(2) 0.01856(10) Uani 1 1 d . . . . .
Zn1 Zn 0.31006(12) 0.34845(6) 0.72417(5) 0.0192(2) Uani 1 1 d . . . . .
O10 O 0.847(2) 0.4535(13) 1.0005(8) 0.033(7) Uani 0.37(2) 1 d D . P . .
H10A H 0.79(2) 0.426(18) 0.975(8) 0.049 Uiso 0.37(2) 1 d D U P . .
H10B H 0.81(3) 0.45(2) 1.032(6) 0.049 Uiso 0.37(2) 1 d D U P . .

loop_
_atom_site_aniso_label
_atom_site_aniso_U_11
_atom_site_aniso_U_22
_atom_site_aniso_U_33
_atom_site_aniso_U_23
_atom_site_aniso_U_13
_atom_site_aniso_U_12
C1 0.024(5) 0.015(4) 0.025(5) 0.003(4) 0.003(4) 0.001(4)
C2 0.019(5) 0.019(4) 0.031(5) 0.005(4) 0.005(4) 0.005(4)
C3 0.023(5) 0.021(5) 0.032(5) 0.006(4) -0.003(4) -0.004(4)
C4 0.023(5) 0.020(5) 0.034(6) -0.001(4) 0.002(4) -0.005(4)
C5 0.005(4) 0.025(5) 0.040(5) 0.015(4) -0.001(4) 0.002(3)
C6 0.018(5) 0.018(5) 0.028(5) -0.005(4) -0.002(4) 0.000(4)
C7 0.018(5) 0.027(5) 0.023(5) -0.001(4) -0.008(4) 0.005(4)
C8 0.032(6) 0.021(5) 0.023(5) -0.002(4) -0.008(4) 0.000(4)
C9 0.034(6) 0.024(5) 0.019(5) 0.003(4) -0.004(4) 0.002(4)
C10 0.021(5) 0.017(4) 0.026(5) 0.000(4) -0.005(4) 0.007(4)
C11 0.022(5) 0.014(4) 0.029(5) 0.005(4) 0.000(4) -0.002(4)
C12 0.021(5) 0.012(4) 0.021(5) -0.001(3) 0.001(4) 0.000(4)
C13 0.026(5) 0.015(4) 0.020(5) 0.000(4) 0.002(4) 0.006(4)
C14 0.019(5) 0.016(4) 0.023(5) 0.005(4) -0.005(4) 0.004(4)
C15 0.019(5) 0.013(4) 0.024(5) -0.002(4) 0.003(4) 0.001(4)
C16 0.014(4) 0.012(4) 0.025(5) -0.001(3) -0.001(4) 0.001(3)
C17 0.011(4) 0.016(4) 0.023(5) -0.002(3) 0.002(3) 0.003(3)
C18 0.015(5) 0.012(4) 0.020(4) 0.000(3) -0.002(3) -0.001(3)
C19 0.013(4) 0.017(4) 0.017(4) -0.008(3) -0.003(3) 0.003(3)
C20 0.010(4) 0.016(4) 0.027(5) 0.000(4) 0.005(4) 0.000(3)
C21 0.012(4) 0.011(4) 0.024(5) -0.002(3) -0.003(3) -0.006(3)
C22 0.039(7) 0.022(5) 0.025(5) 0.002(4) -0.001(5) 0.001(4)
C23 0.055(8) 0.023(5) 0.033(6) 0.005(5) 0.000(5) 0.010(5)
C24 0.064(9) 0.028(6) 0.030(6) 0.010(5) -0.004(6) 0.001(6)
C25 0.045(8) 0.030(6) 0.027(6) -0.001(5) 0.004(5) -0.012(5)
C26 0.024(5) 0.019(5) 0.030(5) 0.002(4) 0.005(4) -0.004(4)
C27 0.016(5) 0.020(5) 0.026(5) 0.001(4) -0.006(4) -0.001(4)
C28 0.018(5) 0.021(5) 0.034(6) 0.005(4) 0.003(4) 0.004(4)
C29 0.022(5) 0.022(5) 0.033(6) 0.002(4) -0.004(4) 0.002(4)
C30 0.032(6) 0.018(5) 0.032(6) 0.000(4) -0.008(5) 0.001(4)
C31 0.033(6) 0.029(6) 0.021(5) -0.001(4) -0.009(4) 0.008(5)
C32 0.025(6) 0.026(5) 0.027(5) 0.003(4) -0.002(4) 0.006(4)
C33 0.022(5) 0.015(4) 0.022(5) -0.005(4) -0.002(4) 0.001(4)
C34 0.036(6) 0.022(5) 0.027(5) -0.006(4) 0.002(5) 0.009(5)
C35 0.034(6) 0.028(5) 0.026(5) -0.002(4) -0.006(4) 0.013(5)
C36 0.048(7) 0.022(5) 0.017(5) 0.002(4) -0.007(5) 0.008(5)
C37 0.038(7) 0.024(5) 0.026(5) 0.001(4) 0.008(5) 0.008(5)
C38 0.025(5) 0.022(5) 0.021(5) 0.000(4) -0.005(4) 0.009(4)
C39 0.015(5) 0.015(4) 0.017(4) 0.002(3) -0.005(3) -0.001(3)
C40 0.020(5) 0.021(5) 0.022(5) 0.004(4) -0.002(4) 0.005(4)
C41 0.023(5) 0.020(5) 0.031(5) 0.004(4) -0.002(4) -0.002(4)
C42 0.029(6) 0.026(5) 0.016(5) -0.001(4) -0.006(4) -0.003(4)
C43 0.034(6) 0.020(5) 0.023(5) -0.003(4) 0.008(4) -0.003(4)
C44 0.022(5) 0.013(4) 0.031(5) 0.000(4) 0.003(4) -0.002(4)
C45 0.027(6) 0.032(6) 0.035(6) -0.002(5) 0.000(5) 0.008(5)
C46 0.030(6) 0.051(7) 0.023(5) -0.001(5) -0.006(4) 0.011(5)
C47 0.044(7) 0.043(7) 0.025(5) 0.000(5) -0.004(5) 0.026(6)
C48 0.037(7) 0.027(5) 0.034(6) 0.002(4) 0.003(5) 0.012(5)
C49 0.032(6) 0.020(5) 0.028(5) 0.004(4) -0.002(4) 0.003(4)
C51 0.027(6) 0.045(7) 0.030(6) 0.000(5) 0.002(5) -0.005(5)
C52 0.033(7) 0.043(7) 0.036(6) 0.000(5) 0.013(5) 0.002(5)
C53 0.049(8) 0.033(6) 0.021(5) 0.007(4) 0.002(5) 0.024(5)
C54 0.042(8) 0.059(8) 0.026(6) -0.012(5) -0.003(5) 0.011(6)
C55 0.021(6) 0.045(7) 0.034(6) -0.005(5) 0.001(5) 0.001(5)
C56 0.047(8) 0.031(6) 0.040(7) 0.000(5) 0.017(6) 0.014(5)
C57 0.032(7) 0.044(7) 0.044(7) 0.010(6) 0.020(6) 0.008(6)
C58 0.018(6) 0.035(7) 0.092(11) 0.013(7) 0.026(7) 0.003(5)
C59 0.027(7) 0.048(8) 0.052(8) 0.003(6) 0.004(6) -0.007(6)
C60 0.023(6) 0.044(7) 0.034(6) 0.009(5) -0.003(5) -0.003(5)
C61 0.030(6) 0.029(6) 0.028(5) 0.004(4) -0.002(4) 0.008(5)
C62 0.042(7) 0.029(6) 0.038(6) 0.006(5) 0.003(5) 0.010(5)
C63 0.023(6) 0.020(5) 0.059(8) 0.003(5) 0.007(5) 0.007(4)
C64 0.034(7) 0.027(6) 0.031(6) -0.008(4) -0.005(5) 0.006(5)
C65 0.030(6) 0.034(6) 0.031(6) 0.006(5) 0.002(5) 0.015(5)
C66 0.024(6) 0.030(6) 0.045(7) 0.004(5) 0.003(5) 0.008(5)
Cl1 0.054(2) 0.0262(14) 0.058(2) 0.0016(13) 0.0082(16) -0.0048(13)
Cl2 0.0319(15) 0.0230(12) 0.0560(18) -0.0019(12) 0.0026(13) -0.0011(11)
Cl3 0.0472(19) 0.0473(18) 0.0411(17) 0.0045(14) 0.0049(14) 0.0156(15)
C67 0.052(8) 0.026(6) 0.032(6) 0.003(5) 0.004(5) -0.004(5)
Cl4 0.048(2) 0.0442(18) 0.0430(17) -0.0107(14) 0.0071(14) -0.0070(15)
Cl5 0.052(2) 0.065(2) 0.077(3) -0.035(2) 0.024(2) -0.0164(19)
Cl6 0.073(3) 0.059(2) 0.079(3) 0.021(2) -0.019(2) 0.005(2)
C68A 0.079(11) 0.056(9) 0.101(10) -0.010(9) 0.051(9) 0.003(9)
Cl7A 0.040(4) 0.045(5) 0.064(5) 0.034(4) 0.040(4) 0.026(4)
Cl8A 0.087(7) 0.071(6) 0.097(7) -0.038(5) 0.055(6) -0.025(5)
Cl9A 0.037(4) 0.032(4) 0.069(5) -0.013(3) 0.031(4) 0.007(3)
C68B 0.080(11) 0.057(9) 0.099(10) -0.012(9) 0.044(10) -0.004(9)
Cl7B 0.118(13) 0.092(11) 0.145(15) 0.016(10) 0.047(11) -0.011(9)
Cl8B 0.037(4) 0.037(4) 0.101(7) -0.011(4) 0.025(4) 0.002(3)
Cl9B 0.137(12) 0.095(10) 0.111(11) -0.022(9) 0.046(9) -0.019(9)
O9 0.030(4) 0.026(4) 0.022(4) 0.002(3) -0.001(3) 0.011(3)
C69 0.040(7) 0.040(6) 0.024(5) 0.000(5) 0.006(5) 0.019(5)
C70 0.020(6) 0.034(6) 0.045(7) -0.013(5) -0.008(5) 0.007(5)
F1 0.023(3) 0.034(4) 0.038(4) 0.001(3) 0.001(3) 0.006(3)
F2 0.018(3) 0.036(4) 0.053(4) -0.001(3) -0.009(3) -0.006(3)
F3 0.036(4) 0.030(3) 0.044(4) -0.011(3) -0.019(3) -0.007(3)
F4 0.045(4) 0.036(4) 0.029(3) -0.005(3) -0.002(3) 0.013(3)
F5 0.024(3) 0.034(3) 0.038(4) -0.004(3) 0.000(3) 0.005(3)
F6 0.036(4) 0.036(4) 0.045(4) 0.003(3) 0.017(3) 0.007(3)
F7 0.067(6) 0.041(4) 0.035(4) 0.003(3) 0.017(4) -0.013(4)
F8 0.052(5) 0.025(3) 0.035(4) 0.004(3) 0.009(3) 0.011(3)
F9 0.021(3) 0.036(4) 0.038(4) -0.013(3) 0.007(3) 0.001(3)
F10 0.052(5) 0.040(4) 0.036(4) -0.020(3) 0.007(3) -0.002(3)
F11 0.032(4) 0.033(3) 0.036(3) 0.006(3) 0.007(3) 0.016(3)
F12 0.098(7) 0.037(4) 0.064(5) 0.014(4) 0.011(5) 0.037(5)
F13 0.040(4) 0.039(4) 0.028(3) -0.001(3) -0.012(3) -0.009(3)
F14 0.025(3) 0.029(3) 0.033(3) -0.004(3) 0.005(3) 0.006(3)
F15 0.020(3) 0.033(3) 0.047(4) 0.005(3) 0.006(3) 0.007(3)
F16 0.048(4) 0.033(4) 0.032(3) 0.004(3) -0.001(3) 0.023(3)
F17 0.013(3) 0.047(4) 0.056(4) -0.001(3) -0.002(3) -0.002(3)
F18 0.059(5) 0.034(4) 0.032(3) 0.014(3) 0.009(3) 0.020(3)
F19 0.054(5) 0.043(4) 0.044(4) 0.014(3) 0.022(4) 0.019(4)
F20 0.117(8) 0.036(4) 0.039(4) 0.021(3) 0.011(5) 0.015(5)
N1 0.021(4) 0.015(4) 0.021(4) 0.001(3) -0.003(3) -0.001(3)
N2 0.020(4) 0.012(3) 0.024(4) 0.001(3) -0.003(3) -0.001(3)
N3 0.019(4) 0.014(4) 0.019(4) -0.002(3) -0.002(3) 0.003(3)
N4 0.013(4) 0.018(4) 0.020(4) 0.000(3) -0.004(3) 0.001(3)
N5 0.028(5) 0.022(4) 0.021(4) 0.004(3) 0.002(3) 0.006(4)
N6 0.019(4) 0.014(4) 0.028(4) 0.004(3) 0.003(3) 0.004(3)
N7 0.018(4) 0.025(4) 0.036(5) 0.006(4) 0.006(4) 0.009(3)
N8 0.020(4) 0.027(4) 0.026(4) 0.006(4) 0.003(3) 0.007(3)
O1 0.026(4) 0.017(3) 0.019(3) 0.002(3) 0.002(3) 0.003(3)
O2 0.037(4) 0.019(3) 0.020(3) -0.001(3) -0.004(3) 0.011(3)
O3 0.029(4) 0.019(3) 0.025(4) -0.005(3) 0.005(3) -0.005(3)
O4 0.019(4) 0.020(3) 0.023(3) 0.001(3) 0.000(3) 0.003(3)
O5 0.017(3) 0.016(3) 0.026(3) 0.001(3) -0.001(3) 0.002(3)
O6 0.017(3) 0.014(3) 0.024(3) 0.001(3) 0.001(3) 0.002(3)
O7 0.028(4) 0.028(4) 0.022(3) 0.004(3) 0.003(3) 0.012(3)
O8 0.017(3) 0.019(3) 0.027(4) 0.004(3) -0.003(3) 0.002(3)
Os1 0.0189(2) 0.01647(18) 0.02084(19) 0.00346(14) -0.00055(15) 0.00378(15)
Os2 0.0208(2) 0.01240(17) 0.01969(19) 0.00154(13) -0.00024(15) -0.00008(15)
Zn1 0.0187(6) 0.0139(5) 0.0218(5) 0.0015(4) -0.0026(4) 0.0001(4)
O10 0.039(14) 0.039(13) 0.021(10) 0.000(9) -0.011(9) 0.015(10)

loop_
_atom_type_symbol
_atom_type_description
_atom_type_scat_dispersion_real
_atom_type_scat_dispersion_imag
_atom_type_scat_source
C C 0.0033 0.0016 'International Tables Vol C Tables 4.2.6.8 and 6.1.1.4'
H H 0.0000 0.0000 'International Tables Vol C Tables 4.2.6.8 and 6.1.1.4'
N N 0.0061 0.0033 'International Tables Vol C Tables 4.2.6.8 and 6.1.1.4'
O O 0.0106 0.0060 'International Tables Vol C Tables 4.2.6.8 and 6.1.1.4'
F F 0.0171 0.0103 'International Tables Vol C Tables 4.2.6.8 and 6.1.1.4'
Os Os -1.2165 7.6030 'International Tables Vol C Tables 4.2.6.8 and 6.1.1.4'
Cl Cl 0.1484 0.1585 'International Tables Vol C Tables 4.2.6.8 and 6.1.1.4'
Zn Zn 0.2839 1.4301 'International Tables Vol C Tables 4.2.6.8 and 6.1.1.4'

loop_
_geom_angle_atom_site_label_1
_geom_angle_atom_site_label_2
_geom_angle_atom_site_label_3
_geom_angle
C20 C1 C2 127.7(9)
C20 C1 C21 115.2(8)
C2 C1 C21 117.1(8)
N1 C2 C3 109.9(9)
N1 C2 C1 124.9(9)
C3 C2 C1 124.9(9)
C4 C3 C2 106.8(9)
C4 C3 H3 126.6
C2 C3 H3 126.6
C3 C4 C5 108.8(9)
C3 C4 H4 125.6
C5 C4 H4 125.6
C6 C5 N1 123.7(9)
C6 C5 C4 128.4(10)
N1 C5 C4 107.9(8)
C5 C6 C7 128.8(9)
C5 C6 C27 115.1(9)
C7 C6 C27 116.0(9)
C6 C7 N2 123.6(9)
C6 C7 C8 127.0(9)
N2 C7 C8 109.4(8)
C9 C8 C7 107.4(9)
C9 C8 H8 126.3
C7 C8 H8 126.3
C8 C9 C10 106.6(9)
C8 C9 H9 126.7
C10 C9 H9 126.7
N2 C10 C11 124.3(8)
N2 C10 C9 110.7(8)
C11 C10 C9 124.9(9)
C12 C11 C10 128.1(9)
C12 C11 C33 116.7(8)
C10 C11 C33 115.1(8)
C11 C12 N3 124.5(8)
C11 C12 C13 124.0(8)
N3 C12 C13 111.4(8)
O1 C13 C12 115.1(8)
O1 C13 C14 112.3(8)
C12 C13 C14 103.0(7)
O1 C13 H13 108.7
C12 C13 H13 108.7
C14 C13 H13 108.7
O2 C14 C13 112.5(7)
O2 C14 C15 107.6(8)
C13 C14 C15 104.0(8)
O2 C14 H14 110.8
C13 C14 H14 110.8
C15 C14 H14 110.8
N3 C15 C16 127.6(8)
N3 C15 C14 111.5(8)
C16 C15 C14 120.9(8)
C15 C16 C17 127.1(9)
C15 C16 C39 117.1(8)
C17 C16 C39 115.8(8)
N4 C17 C16 125.1(8)
N4 C17 C18 113.5(8)
C16 C17 C18 121.3(8)
O5 C18 C17 110.2(7)
O5 C18 C19 112.3(7)
C17 C18 C19 102.6(7)
O5 C18 H18 110.5
C17 C18 H18 110.5
C19 C18 H18 110.5
O6 C19 C20 109.5(7)
O6 C19 C18 113.1(7)
C20 C19 C18 103.8(7)
O6 C19 H19 110.1
C20 C19 H19 110.1
C18 C19 H19 110.1
C1 C20 N4 125.2(9)
C1 C20 C19 123.6(8)
N4 C20 C19 111.0(8)
C26 C21 C22 117.4(9)
C26 C21 C1 122.1(9)
C22 C21 C1 120.5(9)
F8 C22 C23 116.5(10)
F8 C22 C21 120.6(9)
C23 C22 C21 122.8(11)
F12 C23 C22 121.5(11)
F12 C23 C24 121.3(10)
C22 C23 C24 117.2(11)
F20 C24 C25 120.3(12)
F20 C24 C23 118.6(12)
C25 C24 C23 121.1(10)
F7 C25 C24 119.8(11)
F7 C25 C26 120.3(12)
C24 C25 C26 119.9(11)
F6 C26 C21 120.4(9)
F6 C26 C25 117.9(10)
C21 C26 C25 121.7(10)
C32 C27 C28 116.0(9)
C32 C27 C6 121.4(9)
C28 C27 C6 122.6(9)
F1 C28 C29 119.1(9)
F1 C28 C27 118.8(9)
C29 C28 C27 122.2(10)
F2 C29 C28 119.3(10)
F2 C29 C30 120.7(9)
C28 C29 C30 120.0(10)
F3 C30 C31 120.7(10)
F3 C30 C29 119.2(10)
C31 C30 C29 120.1(10)
F4 C31 C30 119.9(9)
F4 C31 C32 120.9(11)
C30 C31 C32 119.2(10)
F5 C32 C31 117.2(10)
F5 C32 C27 120.3(9)
C31 C32 C27 122.5(10)
C38 C33 C34 116.5(9)
C38 C33 C11 122.0(9)
C34 C33 C11 121.5(9)
F15 C34 C35 118.6(10)
F15 C34 C33 119.7(9)
C35 C34 C33 121.7(10)
C36 C35 F16 119.8(9)
C36 C35 C34 120.3(10)
F16 C35 C34 119.9(10)
F18 C36 C35 120.3(10)
F18 C36 C37 119.0(10)
C35 C36 C37 120.7(10)
F19 C37 C36 121.2(10)
F19 C37 C38 121.0(10)
C36 C37 C38 117.8(10)
F11 C38 C33 119.8(9)
F11 C38 C37 117.1(9)
C33 C38 C37 123.1(9)
C40 C39 C44 116.0(8)
C40 C39 C16 122.1(8)
C44 C39 C16 121.8(9)
F14 C40 C41 117.4(9)
F14 C40 C39 119.5(8)
C41 C40 C39 123.1(9)
F17 C41 C42 121.6(9)
F17 C41 C40 121.1(10)
C42 C41 C40 117.3(10)
C43 C42 F13 119.3(9)
C43 C42 C41 122.1(9)
F13 C42 C41 118.6(10)
F10 C43 C42 120.0(9)
F10 C43 C44 121.0(10)
C42 C43 C44 119.0(9)
F9 C44 C43 117.9(9)
F9 C44 C39 119.7(8)
C43 C44 C39 122.4(10)
N5 C45 C46 121.0(10)
N5 C45 H45 119.5
C46 C45 H45 119.5
C47 C46 C45 120.3(11)
C47 C46 H46 119.9
C45 C46 H46 119.9
C46 C47 C48 119.5(10)
C46 C47 H47 120.3
C48 C47 H47 120.3
C47 C48 C49 118.3(11)
C47 C48 H48 120.8
C49 C48 H48 120.8
N5 C49 C48 123.5(10)
N5 C49 H49 118.3
C48 C49 H49 118.3
N6 C51 C52 123.0(11)
N6 C51 H51 118.5
C52 C51 H51 118.5
C51 C52 C53 118.6(11)
C51 C52 H52 120.7
C53 C52 H52 120.7
C54 C53 C52 117.4(11)
C54 C53 H53 121.3
C52 C53 H53 121.3
C55 C54 C53 120.2(12)
C55 C54 H54 119.9
C53 C54 H54 119.9
N6 C55 C54 124.1(11)
N6 C55 H55 117.9
C54 C55 H55 117.9
N7 C56 C57 120.3(12)
N7 C56 H56 119.9
C57 C56 H56 119.9
C58 C57 C56 119.5(12)
C58 C57 H57 120.2
C56 C57 H57 120.2
C59 C58 C57 119.7(11)
C59 C58 H58 120.1
C57 C58 H58 120.1
C58 C59 C60 119.0(12)
C58 C59 H59 120.5
C60 C59 H59 120.5
N7 C60 C59 122.5(11)
N7 C60 H60 118.8
C59 C60 H60 118.8
N8 C61 C62 122.9(11)
N8 C61 H61 118.5
C62 C61 H61 118.5
C61 C62 C63 119.1(10)
C61 C62 H62 120.4
C63 C62 H62 120.4
C64 C63 C62 117.1(10)
C64 C63 H63 121.5
C62 C63 H63 121.5
C63 C64 C65 120.3(11)
C63 C64 H64 119.8
C65 C64 H64 119.8
N8 C65 C64 122.7(10)
N8 C65 H65 118.7
C64 C65 H65 118.7
Cl2 C66 Cl3 112.4(6)
Cl2 C66 Cl1 109.6(6)
Cl3 C66 Cl1 108.3(6)
Cl2 C66 H66 108.8
Cl3 C66 H66 108.8
Cl1 C66 H66 108.8
Cl6 C67 Cl4 111.0(7)
Cl6 C67 Cl5 111.4(7)
Cl4 C67 Cl5 109.1(7)
Cl6 C67 H67 108.4
Cl4 C67 H67 108.4
Cl5 C67 H67 108.4
Cl7A C68A Cl8A 108.0(16)
Cl7A C68A Cl9A 112.8(16)
Cl8A C68A Cl9A 110.6(16)
Cl7A C68A H68A 108.4
Cl8A C68A H68A 108.4
Cl9A C68A H68A 108.4
Cl7B C68B Cl8B 110.4(18)
Cl7B C68B Cl9B 106.2(16)
Cl8B C68B Cl9B 109.7(18)
Cl7B C68B H68B 110.2
Cl8B C68B H68B 110.2
Cl9B C68B H68B 110.2
C69 O9 Zn1 127.6(7)
C69 O9 H9A 101(9)
Zn1 O9 H9A 128(9)
O9 C69 C70 112.7(9)
O9 C69 H69A 109.1
C70 C69 H69A 109.1
O9 C69 H69B 109.1
C70 C69 H69B 109.1
H69A C69 H69B 107.8
C69 C70 H70A 109.5
C69 C70 H70B 109.5
H70A C70 H70B 109.5
C69 C70 H70C 109.5
H70A C70 H70C 109.5
H70B C70 H70C 109.5
C2 N1 C5 106.5(8)
C2 N1 Zn1 126.0(6)
C5 N1 Zn1 126.1(6)
C10 N2 C7 105.9(8)
C10 N2 Zn1 127.5(6)
C7 N2 Zn1 126.0(6)
C15 N3 C12 109.9(8)
C15 N3 Zn1 123.9(6)
C12 N3 Zn1 125.5(6)
C17 N4 C20 108.6(8)
C17 N4 Zn1 125.8(6)
C20 N4 Zn1 123.9(6)
C49 N5 C45 117.5(9)
C49 N5 Os2 122.9(7)
C45 N5 Os2 119.5(7)
C55 N6 C51 116.7(9)
C55 N6 Os2 119.8(7)
C51 N6 Os2 122.8(7)
C60 N7 C56 118.9(10)
C60 N7 Os1 118.1(7)
C56 N7 Os1 122.0(8)
C61 N8 C65 117.7(9)
C61 N8 Os1 119.8(7)
C65 N8 Os1 121.7(7)
C13 O1 Os2 113.1(5)
C14 O2 Os2 114.3(5)
C18 O5 Os1 112.1(5)
C19 O6 Os1 111.8(5)
O8 Os1 O7 163.5(3)
O8 Os1 O6 96.3(3)
O7 Os1 O6 95.5(3)
O8 Os1 O5 95.3(3)
O7 Os1 O5 97.1(3)
O6 Os1 O5 85.1(3)
O8 Os1 N8 84.3(3)
O7 Os1 N8 84.4(3)
O6 Os1 N8 89.5(3)
O5 Os1 N8 174.5(3)
O8 Os1 N7 85.0(3)
O7 Os1 N7 84.4(3)
O6 Os1 N7 174.3(3)
O5 Os1 N7 89.3(3)
N8 Os1 N7 96.1(3)
O3 Os2 O4 162.2(3)
O3 Os2 O2 99.4(3)
O4 Os2 O2 94.6(3)
O3 Os2 O1 96.3(3)
O4 Os2 O1 95.7(3)
O2 Os2 O1 86.2(3)
O3 Os2 N6 84.5(3)
O4 Os2 N6 84.9(3)
O2 Os2 N6 88.2(3)
O1 Os2 N6 174.4(3)
O3 Os2 N5 83.2(3)
O4 Os2 N5 83.0(3)
O2 Os2 N5 177.4(3)
O1 Os2 N5 93.1(3)
N6 Os2 N5 92.5(3)
N2 Zn1 N1 89.8(3)
N2 Zn1 O9 102.8(3)
N1 Zn1 O9 97.7(3)
N2 Zn1 N4 169.2(3)
N1 Zn1 N4 89.9(3)
O9 Zn1 N4 88.0(3)
N2 Zn1 N3 88.9(3)
N1 Zn1 N3 164.6(3)
O9 Zn1 N3 97.6(3)
N4 Zn1 N3 88.5(3)
H10A O10 H10B 109(5)

loop_
_geom_bond_atom_site_label_1
_geom_bond_atom_site_label_2
_geom_bond_distance
C1 C20 1.380(13)
C1 C2 1.427(14)
C1 C21 1.506(13)
C2 N1 1.368(12)
C2 C3 1.423(13)
C3 C4 1.343(14)
C3 H3 0.9500
C4 C5 1.422(13)
C4 H4 0.9500
C5 C6 1.385(14)
C5 N1 1.393(13)
C6 C7 1.396(14)
C6 C27 1.503(13)
C7 N2 1.400(12)
C7 C8 1.427(13)
C8 C9 1.367(14)
C8 H8 0.9500
C9 C10 1.434(13)
C9 H9 0.9500
C10 N2 1.360(12)
C10 C11 1.434(13)
C11 C12 1.361(13)
C11 C33 1.504(13)
C12 N3 1.391(12)
C12 C13 1.521(13)
C13 O1 1.435(11)
C13 C14 1.529(13)
C13 H13 1.0000
C14 O2 1.434(12)
C14 C15 1.529(12)
C14 H14 1.0000
C15 N3 1.348(12)
C15 C16 1.383(13)
C16 C17 1.404(12)
C16 C39 1.495(12)
C17 N4 1.344(11)
C17 C18 1.507(12)
C18 O5 1.421(11)
C18 C19 1.522(12)
C18 H18 1.0000
C19 O6 1.441(11)
C19 C20 1.515(12)
C19 H19 1.0000
C20 N4 1.381(12)
C21 C26 1.374(14)
C21 C22 1.390(15)
C22 F8 1.335(13)
C22 C23 1.386(14)
C23 F12 1.317(14)
C23 C24 1.408(18)
C24 F20 1.351(13)
C24 C25 1.356(19)
C25 F7 1.350(13)
C25 C26 1.387(15)
C26 F6 1.339(12)
C27 C32 1.392(15)
C27 C28 1.397(13)
C28 F1 1.357(12)
C28 C29 1.375(14)
C29 F2 1.358(12)
C29 C30 1.377(16)
C30 F3 1.347(11)
C30 C31 1.371(16)
C31 F4 1.319(13)
C31 C32 1.389(14)
C32 F5 1.329(12)
C33 C38 1.379(14)
C33 C34 1.386(14)
C34 F15 1.331(12)
C34 C35 1.381(15)
C35 C36 1.363(16)
C35 F16 1.363(12)
C36 F18 1.347(11)
C36 C37 1.379(15)
C37 F19 1.332(12)
C37 C38 1.400(14)
C38 F11 1.350(11)
C39 C40 1.389(13)
C39 C44 1.396(14)
C40 F14 1.341(11)
C40 C41 1.385(14)
C41 F17 1.325(12)
C41 C42 1.377(15)
C42 C43 1.366(15)
C42 F13 1.366(11)
C43 F10 1.343(12)
C43 C44 1.366(14)
C44 F9 1.345(11)
C45 N5 1.365(14)
C45 C46 1.388(15)
C45 H45 0.9500
C46 C47 1.346(17)
C46 H46 0.9500
C47 C48 1.374(16)
C47 H47 0.9500
C48 C49 1.383(14)
C48 H48 0.9500
C49 N5 1.329(13)
C49 H49 0.9500
C51 N6 1.345(14)
C51 C52 1.372(16)
C51 H51 0.9500
C52 C53 1.391(17)
C52 H52 0.9500
C53 C54 1.379(17)
C53 H53 0.9500
C54 C55 1.333(15)
C54 H54 0.9500
C55 N6 1.327(13)
C55 H55 0.9500
C56 N7 1.353(14)
C56 C57 1.405(16)
C56 H56 0.9500
C57 C58 1.372(19)
C57 H57 0.9500
C58 C59 1.359(19)
C58 H58 0.9500
C59 C60 1.385(16)
C59 H59 0.9500
C60 N7 1.341(14)
C60 H60 0.9500
C61 N8 1.333(13)
C61 C62 1.395(16)
C61 H61 0.9500
C62 C63 1.405(17)
C62 H62 0.9500
C63 C64 1.374(16)
C63 H63 0.9500
C64 C65 1.388(15)
C64 H64 0.9500
C65 N8 1.341(14)
C65 H65 0.9500
C66 Cl2 1.752(12)
C66 Cl3 1.769(12)
C66 Cl1 1.771(11)
C66 H66 1.0000
C67 Cl6 1.750(14)
C67 Cl4 1.757(12)
C67 Cl5 1.760(13)
C67 H67 1.0000
C68A Cl7A 1.71(2)
C68A Cl8A 1.73(2)
C68A Cl9A 1.73(2)
C68A H68A 1.0000
C68B Cl7B 1.73(2)
C68B Cl8B 1.74(2)
C68B Cl9B 1.75(2)
C68B H68B 1.0000
O9 C69 1.442(13)
O9 Zn1 2.089(8)
O9 H9A 0.85(3)
C69 C70 1.501(16)
C69 H69A 0.9900
C69 H69B 0.9900
C70 H70A 0.9800
C70 H70B 0.9800
C70 H70C 0.9800
N1 Zn1 2.059(8)
N2 Zn1 2.047(8)
N3 Zn1 2.126(8)
N4 Zn1 2.112(8)
N5 Os2 2.182(8)
N6 Os2 2.178(8)
N7 Os1 2.185(8)
N8 Os1 2.182(9)
O1 Os2 1.946(6)
O2 Os2 1.918(7)
O3 Os2 1.734(7)
O4 Os2 1.760(7)
O5 Os1 1.948(7)
O6 Os1 1.942(6)
O7 Os1 1.767(7)
O8 Os1 1.739(6)
O10 H10A 0.84(3)
O10 H10B 0.84(3)

loop_
_geom_hbond_atom_site_label_D
_geom_hbond_atom_site_label_H
_geom_hbond_atom_site_label_A
_geom_hbond_distance_DH
_geom_hbond_distance_HA
_geom_hbond_distance_DA
_geom_hbond_angle_DHA
_geom_hbond_site_symmetry_A
O9 H9A O7 0.85(3) 1.94(4) 2.770(10) 164(12) .
C3 H3 Cl1 0.95 2.80 3.643(10) 148.1 2_556
C8 H8 F16 0.95 2.51 3.376(12) 152.0 2_566
C19 H19 F10 1.00 2.45 3.224(11) 133.7 2_667
C45 H45 F15 0.95 2.37 3.198(13) 145.8 .
C45 H45 O3 0.95 2.52 2.889(13) 103.0 .
C49 H49 O4 0.95 2.41 2.829(13) 106.7 .
C51 H51 O3 0.95 2.37 2.825(14) 108.8 .
C53 H53 O6 0.95 2.41 3.265(12) 149.7 2_667
C55 H55 O4 0.95 2.43 2.893(13) 109.4 .
C56 H56 O7 0.95 2.38 2.809(15) 107.1 .
C60 H60 O8 0.95 2.37 2.851(13) 111.0 .
C60 H60 F13 0.95 2.40 3.272(13) 152.5 2_767
C61 H61 O8 0.95 2.26 2.779(13) 113.7 .
C63 H63 O4 0.95 2.47 3.337(13) 152.0 1_545
C65 H65 O7 0.95 2.28 2.785(13) 112.8 .
C66 H66 O4 1.00 2.36 3.326(13) 161.3 2_666
C67 H67 O1 1.00 2.31 3.237(13) 153.0 2_666
C67 H67 O4 1.00 2.48 3.274(14) 136.3 2_666
C68A H68A F11 1.00 2.39 3.25(4) 143.7 .
C69 H69B F19 0.99 2.52 3.404(13) 148.1 2_666
O10 H10A O5 0.84(3) 2.08(8) 2.89(2) 163(26) .
